data_4333218
loop_
_publ_author_name
'Decken, Andreas'
'Ebdah, Mohammad'
'Kowalczyk, Radoslaw M.'
'Landee, Christopher P.'
'McInnes, Eric J. L.'
'Passmore, Jack'
'Shuvaev, Konstantin V.'
'Thompson, Laurence K.'

_publ_section_title
;
 Tuning intermolecular magnetic exchange interactions in the solids
 C(x)F(2)(x)(CNSSS)(2)(AsF(6))(2): structural, EPR, and magnetic
 characterization of dimeric (x = 2, 4) diradicals.
;
_journal_issue 19
_journal_name_full 'Inorganic chemistry'
_journal_page_first 7756
_journal_page_last 7766
_journal_paper_doi 10.1021/ic062475i
_journal_volume 46
_journal_year 2007
_chemical_formula_sum 'C6 As2 F20 N2 S6'
_chemical_formula_weight 822.28
_chemical_name_systematic
; 
 ? 
;
_space_group_IT_number 14
_symmetry_cell_setting monoclinic
_symmetry_space_group_name_Hall '-P 2ybc'
_symmetry_space_group_name_H-M 'P 1 21/c 1'
_atom_sites_solution_primary direct
_atom_sites_solution_secondary difmap
_audit_creation_method SHELXL-97
_cell_angle_alpha 90.00
_cell_angle_beta 99.758(2)
_cell_angle_gamma 90.00
_cell_formula_units_Z 2
_cell_length_a 10.6398(16)
_cell_length_b 7.9680(11)
_cell_length_c 12.7468(19)
_cell_measurement_reflns_used 3256
_cell_measurement_temperature 173(2)
_cell_measurement_theta_max 28.30
_cell_measurement_theta_min 3.03
_cell_volume 1065.0(3)
_computing_cell_refinement 'Bruker SMART'
_computing_data_collection 'Bruker SMART'
_computing_data_reduction 'Bruker SAINT'
_computing_molecular_graphics 'Bruker SHELXTL'
_computing_publication_material 'Bruker SHELXTL'
_computing_structure_refinement 'SHELXL-97 (Sheldrick, 1997)'
_computing_structure_solution 'SHELXS-97 (Sheldrick, 1990)'
_diffrn_ambient_temperature 173(2)
_diffrn_measured_fraction_theta_full 0.971
_diffrn_measured_fraction_theta_max 0.971
_diffrn_measurement_device_type 'CCD area detector'
_diffrn_measurement_method 'phi and omega scans'
_diffrn_radiation_monochromator graphite
_diffrn_radiation_source 'fine-focus sealed tube'
_diffrn_radiation_type MoK\a
_diffrn_radiation_wavelength 0.71073
_diffrn_reflns_av_R_equivalents 0.0386
_diffrn_reflns_av_sigmaI/netI 0.0488
_diffrn_reflns_limit_h_max 13
_diffrn_reflns_limit_h_min -13
_diffrn_reflns_limit_k_max 10
_diffrn_reflns_limit_k_min -10
_diffrn_reflns_limit_l_max 14
_diffrn_reflns_limit_l_min -16
_diffrn_reflns_number 7120
_diffrn_reflns_theta_full 27.50
_diffrn_reflns_theta_max 27.50
_diffrn_reflns_theta_min 1.94
_exptl_absorpt_coefficient_mu 3.900
_exptl_absorpt_correction_type multi-scan
_exptl_absorpt_process_details 'SADABS (Sheldrick, 1997)'
_exptl_crystal_colour Red
_exptl_crystal_density_diffrn 2.564
_exptl_crystal_density_meas 0
_exptl_crystal_density_method 'not measured'
_exptl_crystal_description Plate
_exptl_crystal_F_000 784
_exptl_crystal_size_max 0.25
_exptl_crystal_size_mid 0.075
_exptl_crystal_size_min 0.01
_refine_diff_density_max 0.759
_refine_diff_density_min -0.503
_refine_diff_density_rms 0.126
_refine_ls_extinction_method none
_refine_ls_goodness_of_fit_ref 1.044
_refine_ls_matrix_type full
_refine_ls_number_parameters 163
_refine_ls_number_reflns 2392
_refine_ls_number_restraints 0
_refine_ls_restrained_S_all 1.044
_refine_ls_R_factor_all 0.0717
_refine_ls_R_factor_gt 0.0389
_refine_ls_shift/su_max 0.000
_refine_ls_shift/su_mean 0.000
_refine_ls_structure_factor_coef Fsqd
_refine_ls_weighting_details 'calc w=1/[\s^2^(Fo^2^)+(0.0464P)^2^+0.8863P] where P=(Fo^2^+2Fc^2^)/3'
_refine_ls_weighting_scheme calc
_refine_ls_wR_factor_gt 0.0874
_refine_ls_wR_factor_ref 0.0962
_reflns_number_gt 1733
_reflns_number_total 2392
_reflns_threshold_expression >2sigma(I)
_cod_data_source_file ic062475isup2.cif
_cod_data_source_block jp
_cod_depositor_comments
;
The following automatic conversions were performed:

'_symmetry_cell_setting' value 'Monoclinic' changed to 'monoclinic'
according to /home/saulius/struct/CIF-dictionaries/cif_core.dic
dictionary named 'cif_core.dic' version 2.4.2 from 2011-04-26.

Automatic conversion script
Id: cif_fix_values 1891 2012-01-12 08:04:46Z andrius 

 Adding full bibliography for 4333217--4333218.cif.
;
_cod_original_sg_symbol_H-M P2(1)/c
_cod_database_code 4333218

loop_
_symmetry_equiv_pos_as_xyz
'x, y, z'
'-x, y+1/2, -z+1/2'
'-x, -y, -z'
'x, -y-1/2, z-1/2'

loop_
_atom_site_label
_atom_site_type_symbol
_atom_site_fract_x
_atom_site_fract_y
_atom_site_fract_z
_atom_site_U_iso_or_equiv
_atom_site_adp_type
_atom_site_occupancy
_atom_site_symmetry_multiplicity
_atom_site_calc_flag
S1 S 0.19720(12) 0.57098(15) 0.90469(9) 0.0312(3) Uani 1 1 d
S2 S 0.37497(12) 0.54342(14) 0.87094(9) 0.0307(3) Uani 1 1 d
S3 S 0.46173(11) 0.73423(14) 0.96782(10) 0.0301(3) Uani 1 1 d
N4 N 0.3420(4) 0.8066(4) 1.0202(3) 0.0286(9) Uani 1 1 d
C5 C 0.2305(4) 0.7381(5) 0.9930(3) 0.0235(9) Uani 1 1 d
C6 C 0.1180(4) 0.8058(5) 1.0416(3) 0.0267(10) Uani 1 1 d
C7 C 0.0586(4) 0.9636(5) 0.9802(3) 0.0232(9) Uani 1 1 d
F1 F 0.1592(3) 0.8466(4) 1.1434(2) 0.0411(7) Uani 1 1 d
F2 F 0.0290(3) 0.6859(3) 1.0377(2) 0.0405(7) Uani 1 1 d
F3 F 0.0234(3) 0.9169(3) 0.8775(2) 0.0346(6) Uani 1 1 d
F4 F 0.1493(3) 1.0793(3) 0.9867(2) 0.0351(6) Uani 1 1 d
As As 0.29558(5) 0.12213(5) 0.72774(4) 0.02640(15) Uani 1 1 d
F5 F 0.1573(3) 0.1021(4) 0.6399(3) 0.0638(10) Uani 1 1 d
F6 F 0.4363(3) 0.1398(5) 0.8124(3) 0.0719(12) Uani 1 1 d
F7 F 0.2652(4) -0.0632(4) 0.7835(3) 0.0559(9) Uani 1 1 d
F8 F 0.3740(3) 0.0185(4) 0.6383(3) 0.0524(9) Uani 1 1 d
F9 F 0.3290(4) 0.3077(4) 0.6704(3) 0.0644(10) Uani 1 1 d
F10 F 0.2189(3) 0.2338(4) 0.8122(3) 0.0582(9) Uani 1 1 d

loop_
_atom_site_aniso_label
_atom_site_aniso_U_11
_atom_site_aniso_U_22
_atom_site_aniso_U_33
_atom_site_aniso_U_23
_atom_site_aniso_U_13
_atom_site_aniso_U_12
S1 0.0307(6) 0.0323(6) 0.0301(6) -0.0054(5) 0.0036(5) -0.0010(5)
S2 0.0306(6) 0.0329(6) 0.0287(6) -0.0057(5) 0.0057(5) 0.0002(5)
S3 0.0309(7) 0.0258(5) 0.0338(6) -0.0042(5) 0.0066(5) 0.0000(5)
N4 0.025(2) 0.0281(19) 0.034(2) 0.0064(16) 0.0078(17) 0.0117(16)
C5 0.027(2) 0.0196(19) 0.023(2) 0.0018(16) 0.0028(18) 0.0053(17)
C6 0.027(2) 0.027(2) 0.027(2) 0.0033(18) 0.0062(19) 0.0031(19)
C7 0.026(2) 0.025(2) 0.020(2) 0.0027(16) 0.0062(18) 0.0017(18)
F1 0.0484(18) 0.0541(18) 0.0201(14) 0.0018(12) 0.0040(13) 0.0215(14)
F2 0.0316(16) 0.0291(14) 0.063(2) 0.0154(13) 0.0161(14) 0.0036(12)
F3 0.0396(17) 0.0417(15) 0.0221(13) -0.0025(11) 0.0046(12) 0.0135(12)
F4 0.0287(15) 0.0282(13) 0.0510(18) 0.0023(12) 0.0142(13) -0.0017(11)
As 0.0309(3) 0.0257(2) 0.0231(2) -0.00471(18) 0.00615(18) -0.0024(2)
F5 0.046(2) 0.062(2) 0.075(2) -0.0133(18) -0.0146(18) 0.0055(16)
F6 0.051(2) 0.087(3) 0.066(2) -0.037(2) -0.0241(19) 0.0094(19)
F7 0.086(3) 0.0316(15) 0.053(2) 0.0058(14) 0.0214(19) 0.0001(16)
F8 0.0458(19) 0.061(2) 0.055(2) -0.0294(16) 0.0209(16) -0.0096(16)
F9 0.096(3) 0.0422(18) 0.060(2) 0.0048(16) 0.027(2) -0.0158(18)
F10 0.068(2) 0.0438(18) 0.072(2) -0.0215(16) 0.0365(19) -0.0067(16)

loop_
_atom_type_symbol
_atom_type_description
_atom_type_scat_dispersion_real
_atom_type_scat_dispersion_imag
_atom_type_scat_source
C C 0.0033 0.0016 'International Tables Vol C Tables 4.2.6.8 and 6.1.1.4'
N N 0.0061 0.0033 'International Tables Vol C Tables 4.2.6.8 and 6.1.1.4'
F F 0.0171 0.0103 'International Tables Vol C Tables 4.2.6.8 and 6.1.1.4'
S S 0.1246 0.1234 'International Tables Vol C Tables 4.2.6.8 and 6.1.1.4'
As As 0.0499 2.0058 'International Tables Vol C Tables 4.2.6.8 and 6.1.1.4'

loop_
_geom_angle_atom_site_label_1
_geom_angle_atom_site_label_2
_geom_angle_atom_site_label_3
_geom_angle
_geom_angle_site_symmetry_1
_geom_angle_site_symmetry_3
C5 S1 S2 97.22(16) . .
S1 S2 S3 97.57(7) . .
N4 S3 S2 101.67(15) . .
C5 N4 S3 118.8(3) . .
N4 C5 C6 118.9(4) . .
N4 C5 S1 124.8(3) . .
C6 C5 S1 116.3(3) . .
F1 C6 F2 108.8(4) . .
F1 C6 C5 109.1(4) . .
F2 C6 C5 109.2(4) . .
F1 C6 C7 109.2(3) . .
F2 C6 C7 109.4(4) . .
C5 C6 C7 111.1(3) . .
F4 C7 F3 109.3(3) . .
F4 C7 C7 109.8(4) . 3_577
F3 C7 C7 108.4(4) . 3_577
F4 C7 C6 107.5(4) . .
F3 C7 C6 106.6(3) . .
C7 C7 C6 115.1(4) 3_577 .
F7 As F6 90.93(19) . .
F7 As F5 89.38(18) . .
F6 As F5 178.15(18) . .
F7 As F10 92.56(16) . .
F6 As F10 91.17(18) . .
F5 As F10 90.64(18) . .
F7 As F9 178.78(18) . .
F6 As F9 88.6(2) . .
F5 As F9 91.11(18) . .
F10 As F9 88.56(17) . .
F7 As F8 90.43(16) . .
F6 As F8 89.23(17) . .
F5 As F8 88.94(17) . .
F10 As F8 176.98(16) . .
F9 As F8 88.46(17) . .

loop_
_geom_bond_atom_site_label_1
_geom_bond_atom_site_label_2
_geom_bond_distance
_geom_bond_site_symmetry_2
S1 C5 1.741(4) .
S1 S2 2.0215(18) .
S2 S3 2.0742(16) .
S3 N4 1.640(4) .
N4 C5 1.299(6) .
C5 C6 1.535(6) .
C6 F1 1.338(5) .
C6 F2 1.340(5) .
C6 C7 1.557(6) .
C7 F4 1.327(5) .
C7 F3 1.351(5) .
C7 C7 1.535(8) 3_577
As F7 1.693(3) .
As F6 1.697(3) .
As F5 1.698(3) .
As F10 1.707(3) .
As F9 1.713(3) .
As F8 1.732(3) .
